data_7101415
loop_
_publ_author_name
'Wallace, Karl J.'
'Fagbemi, Ruth I.'
'Folmer-Andersen, Frantz J.'
'Morey, Jeroni'
'Lynth, Vincent M.'
'Anslyn, Eric V.'

_publ_section_title
;
 Detection of chemical warfare simulants by phosphorylation of a coumarin
 oximate
;
_journal_coden_ASTM CHCOFS
_journal_issue 37
_journal_name_full
;
 Chemical Communications (Cambridge, United Kingdom)
;
_journal_page_first 3886
_journal_page_last 3888
_journal_paper_doi 10.1039/b609861d
_journal_year 2006
_chemical_formula_sum 'C18 H24 N2 O3'
_chemical_formula_weight 316.39
_space_group_IT_number 14
_symmetry_cell_setting monoclinic
_symmetry_space_group_name_Hall '-P 2ybc'
_symmetry_space_group_name_H-M 'P 1 21/c 1'
_atom_sites_solution_hydrogens geom
_atom_sites_solution_primary direct
_atom_sites_solution_secondary difmap
_audit_creation_method SHELXL-97
_cell_angle_alpha 90.00
_cell_angle_beta 99.484(2)
_cell_angle_gamma 90.00
_cell_formula_units_Z 8
_cell_length_a 14.9783(4)
_cell_length_b 16.9346(6)
_cell_length_c 13.5481(6)
_cell_measurement_temperature 423(2)
_cell_volume 3389.5(2)
_computing_cell_refinement 'Collect software, Nonius B.V. 1998'
_computing_data_collection 'Collect software, Nonius B.V. 1998'
_computing_data_reduction
;
DENZO and Scalepack (Otwinoski and Minor, 1997)
;
_computing_molecular_graphics 'XP SHELXTL/PC, Siemens Analytical'
_computing_structure_refinement 'XL SHELXTL/PC, Siemens Analytical'
_computing_structure_solution
;

SIR97 - Altomare A., Burla M.C., Camalli M., Cascarano G.L., Giacovazzo C.,
Guagliardi A., Moliterni A.G.G., Polidori G.,Spagna R.
;
_diffrn_ambient_temperature 156(2)
_diffrn_measured_fraction_theta_full 0.989
_diffrn_measured_fraction_theta_max 0.989
_diffrn_measurement_device_type 'Nonius Kappa CCD'
_diffrn_measurement_method \w-scans
_diffrn_radiation_monochromator graphite
_diffrn_radiation_source 'fine-focus sealed tube'
_diffrn_radiation_type MoK\a
_diffrn_radiation_wavelength 0.71073
_diffrn_reflns_av_R_equivalents 0.1388
_diffrn_reflns_av_sigmaI/netI 0.2229
_diffrn_reflns_limit_h_max 17
_diffrn_reflns_limit_h_min -17
_diffrn_reflns_limit_k_max 20
_diffrn_reflns_limit_k_min -20
_diffrn_reflns_limit_l_max 16
_diffrn_reflns_limit_l_min -16
_diffrn_reflns_number 10984
_diffrn_reflns_theta_full 25.00
_diffrn_reflns_theta_max 25.00
_diffrn_reflns_theta_min 3.01
_exptl_absorpt_coefficient_mu 0.085
_exptl_absorpt_correction_type none
_exptl_crystal_colour orange
_exptl_crystal_density_diffrn 1.240
_exptl_crystal_density_method 'not measured'
_exptl_crystal_description lathes
_exptl_crystal_F_000 1360
_exptl_crystal_size_max 0.27
_exptl_crystal_size_mid 0.20
_exptl_crystal_size_min 0.04
_refine_diff_density_max 0.558
_refine_diff_density_min -0.251
_refine_diff_density_rms 0.059
_refine_ls_extinction_coef 0.0026(3)
_refine_ls_extinction_expression Fc^*^=kFc[1+0.001xFc^2^\l^3^/sin(2\q)]^-1/4^
_refine_ls_extinction_method SHELXL
_refine_ls_goodness_of_fit_ref 1.136
_refine_ls_hydrogen_treatment mixed
_refine_ls_matrix_type full
_refine_ls_number_parameters 424
_refine_ls_number_reflns 5895
_refine_ls_number_restraints 0
_refine_ls_restrained_S_all 1.136
_refine_ls_R_factor_all 0.2382
_refine_ls_R_factor_gt 0.0786
_refine_ls_shift/su_max 0.011
_refine_ls_shift/su_mean 0.000
_refine_ls_structure_factor_coef Fsqd
_refine_ls_weighting_details 'calc w=1/[\s^2^(Fo^2^)+(0.0200P)^2^+0.0000P] where P=(Fo^2^+2Fc^2^)/3'
_refine_ls_weighting_scheme calc
_refine_ls_wR_factor_gt 0.1143
_refine_ls_wR_factor_ref 0.1414
_reflns_number_gt 2259
_reflns_number_total 5895
_reflns_threshold_expression >2sigma(I)
_cod_data_source_file b609861d.txt
_cod_depositor_comments
;
The following automatic conversions were performed:
'_symmetry_cell_setting' value 'Monoclinic' changed to 'monoclinic'
according to '/home/saulius/struct/CIF-dictionaries/cif_core.dic'
dictionary named 'cif_core.dic' version 2.4.1 from 2010-06-29.

Automatic conversion script
Id: cif_fix_enum 1527 2010-12-29 10:47:43Z saulius 

The following automatic conversions were performed:

'_diffrn_ambient_temperature' value '-117(2)' was changed to '156(2)'
- it was converted from degrees Celsius(C) to Kelvins(K).

Automatic conversion script
Id: cif_fix_values 1646 2011-03-28 12:23:43Z adriana 
;
_cod_original_sg_symbol_H-M P21/c
_cod_database_code 7101415

loop_
_symmetry_equiv_pos_as_xyz
'x, y, z'
'-x, y+1/2, -z+1/2'
'-x, -y, -z'
'x, -y-1/2, z-1/2'

loop_
_atom_site_label
_atom_site_type_symbol
_atom_site_fract_x
_atom_site_fract_y
_atom_site_fract_z
_atom_site_U_iso_or_equiv
_atom_site_adp_type
_atom_site_occupancy
_atom_site_symmetry_multiplicity
_atom_site_calc_flag
_atom_site_refinement_flags
O1' O 0.59068(18) 0.43505(18) 0.56675(19) 0.0350(8) Uani 1 1 d .
C2' C 0.5672(3) 0.3684(3) 0.5115(3) 0.0342(12) Uani 1 1 d .
C3' C 0.5786(3) 0.3679(3) 0.4079(3) 0.0313(11) Uani 1 1 d .
C4' C 0.6093(3) 0.4331(3) 0.3643(3) 0.0325(12) Uani 1 1 d .
C5' C 0.6313(3) 0.5020(3) 0.4241(3) 0.0300(11) Uani 1 1 d .
C6' C 0.6618(3) 0.5746(3) 0.3907(3) 0.0388(12) Uani 1 1 d .
H6' H 0.6687 0.5792 0.3217 0.047 Uiso 1 1 d R
C7' C 0.6811(3) 0.6383(3) 0.4520(3) 0.0397(12) Uani 1 1 d .
H7' H 0.7005 0.6870 0.4261 0.048 Uiso 1 1 d R
C8' C 0.6726(3) 0.6347(3) 0.5551(3) 0.0387(12) Uani 1 1 d .
C9' C 0.6411(3) 0.5638(3) 0.5894(3) 0.0340(11) Uani 1 1 d .
H9' H 0.6340 0.5583 0.6582 0.041 Uiso 1 1 d R
C10' C 0.6220(3) 0.5025(3) 0.5247(3) 0.0330(11) Uani 1 1 d .
O11' O 0.53855(19) 0.31400(18) 0.5574(2) 0.0414(8) Uani 1 1 d .
C12' C 0.5524(3) 0.2908(3) 0.3616(3) 0.0412(13) Uani 1 1 d .
H12' H 0.5312 0.2509 0.4025 0.049 Uiso 1 1 d R
N13' N 0.5552(2) 0.2731(2) 0.2703(3) 0.0439(10) Uani 1 1 d .
O14' O 0.5223(2) 0.1957(2) 0.2507(2) 0.0551(10) Uani 1 1 d .
C15' C 0.6192(3) 0.4328(3) 0.2558(3) 0.0452(13) Uani 1 1 d .
H15C H 0.6483 0.3844 0.2420 0.054 Uiso 1 1 d R
H15D H 0.6571 0.4758 0.2422 0.054 Uiso 1 1 d R
C16' C 0.5295(4) 0.4412(3) 0.1857(4) 0.0735(18) Uani 1 1 d .
H16C H 0.4883 0.4028 0.2049 0.088 Uiso 1 1 d R
H16D H 0.5368 0.4306 0.1179 0.088 Uiso 1 1 d R
C17' C 0.4886(4) 0.5173(3) 0.1888(4) 0.0719(17) Uani 1 1 d .
H17C H 0.5316 0.5557 0.1737 0.086 Uiso 1 1 d R
H17D H 0.4780 0.5266 0.2558 0.086 Uiso 1 1 d R
C18' C 0.3954(4) 0.5275(3) 0.1137(4) 0.090(2) Uani 1 1 d .
H18D H 0.3718 0.5798 0.1189 0.135 Uiso 1 1 d R
H18E H 0.4064 0.5188 0.0467 0.135 Uiso 1 1 d R
H18F H 0.3523 0.4895 0.1295 0.135 Uiso 1 1 d R
N19' N 0.6934(2) 0.6982(2) 0.6172(3) 0.0459(10) Uani 1 1 d .
C20' C 0.6860(3) 0.6937(3) 0.7236(3) 0.0504(14) Uani 1 1 d .
H20C H 0.6313 0.6665 0.7314 0.060 Uiso 1 1 d R
H20D H 0.6825 0.7465 0.7484 0.060 Uiso 1 1 d R
C21' C 0.7661(3) 0.6531(3) 0.7867(3) 0.0614(16) Uani 1 1 d .
H21D H 0.7599 0.6518 0.8561 0.092 Uiso 1 1 d R
H21E H 0.7690 0.6001 0.7623 0.092 Uiso 1 1 d R
H21F H 0.8206 0.6807 0.7794 0.092 Uiso 1 1 d R
C22' C 0.7261(3) 0.7731(3) 0.5840(3) 0.0502(14) Uani 1 1 d .
H22C H 0.7624 0.7637 0.5330 0.060 Uiso 1 1 d R
H22D H 0.7636 0.7978 0.6397 0.060 Uiso 1 1 d R
C23' C 0.6496(3) 0.8301(3) 0.5441(4) 0.0653(16) Uani 1 1 d .
H23D H 0.6731 0.8790 0.5235 0.098 Uiso 1 1 d R
H23E H 0.6126 0.8056 0.4877 0.098 Uiso 1 1 d R
H23F H 0.6138 0.8400 0.5954 0.098 Uiso 1 1 d R
O1 O 0.88300(18) 0.57744(18) 0.56072(19) 0.0353(8) Uani 1 1 d .
C2 C 0.9096(3) 0.6368(3) 0.5020(3) 0.0372(12) Uani 1 1 d .
C3 C 0.9260(3) 0.6170(3) 0.4033(3) 0.0319(11) Uani 1 1 d .
C4 C 0.9170(3) 0.5412(3) 0.3687(3) 0.0336(12) Uani 1 1 d .
C5 C 0.8869(3) 0.4813(3) 0.4310(3) 0.0326(12) Uani 1 1 d .
C6 C 0.8729(3) 0.4010(3) 0.4066(3) 0.0406(13) Uani 1 1 d .
H6 H 0.8854 0.3837 0.3427 0.049 Uiso 1 1 d R
C7 C 0.8431(3) 0.3472(3) 0.4685(3) 0.0388(13) Uani 1 1 d .
H7 H 0.8337 0.2932 0.4480 0.047 Uiso 1 1 d R
C8 C 0.8251(3) 0.3701(3) 0.5631(3) 0.0395(12) Uani 1 1 d .
C9 C 0.8385(3) 0.4496(3) 0.5898(3) 0.0352(12) Uani 1 1 d .
H9 H 0.8266 0.4674 0.6535 0.042 Uiso 1 1 d R
C10 C 0.8680(3) 0.5018(3) 0.5243(3) 0.0307(11) Uani 1 1 d .
O11 O 0.9191(2) 0.70246(18) 0.5401(2) 0.0451(9) Uani 1 1 d .
C12 C 0.9561(3) 0.6863(3) 0.3525(3) 0.0386(12) Uani 1 1 d .
H12 H 0.9886 0.7268 0.3931 0.046 Uiso 1 1 d R
N13 N 0.9420(2) 0.6958(2) 0.2571(3) 0.0411(10) Uani 1 1 d .
O14 O 0.9798(2) 0.7691(2) 0.2336(3) 0.0483(9) Uani 1 1 d .
C15 C 0.9362(3) 0.5182(2) 0.2661(3) 0.0350(12) Uani 1 1 d .
H15A H 0.9648 0.4673 0.2687 0.042 Uiso 1 1 d R
H15B H 0.9771 0.5563 0.2458 0.042 Uiso 1 1 d R
C16 C 0.8501(3) 0.5168(3) 0.1865(3) 0.0450(13) Uani 1 1 d .
H16A H 0.8195 0.5665 0.1873 0.054 Uiso 1 1 d R
H16B H 0.8110 0.4763 0.2045 0.054 Uiso 1 1 d R
C17 C 0.8691(3) 0.5024(3) 0.0808(3) 0.0543(14) Uani 1 1 d .
H17A H 0.8134 0.4912 0.0370 0.065 Uiso 1 1 d R
H17B H 0.9070 0.4565 0.0826 0.065 Uiso 1 1 d R
C18 C 0.9163(3) 0.5692(3) 0.0369(3) 0.0631(16) Uani 1 1 d .
H18A H 0.9274 0.5562 -0.0290 0.095 Uiso 1 1 d R
H18B H 0.8781 0.6150 0.0335 0.095 Uiso 1 1 d R
H18C H 0.9727 0.5800 0.0796 0.095 Uiso 1 1 d R
N19 N 0.7947(2) 0.3176(2) 0.6277(2) 0.0420(10) Uani 1 1 d .
C20 C 0.7617(3) 0.3421(3) 0.7181(3) 0.0474(13) Uani 1 1 d .
H20A H 0.7191 0.3038 0.7343 0.057 Uiso 1 1 d R
H20B H 0.7307 0.3916 0.7053 0.057 Uiso 1 1 d R
C21 C 0.8367(3) 0.3524(3) 0.8083(3) 0.0570(15) Uani 1 1 d .
H21A H 0.8124 0.3690 0.8662 0.085 Uiso 1 1 d R
H21B H 0.8672 0.3028 0.8217 0.085 Uiso 1 1 d R
H21C H 0.8789 0.3913 0.7925 0.085 Uiso 1 1 d R
C22 C 0.8028(3) 0.2304(3) 0.6131(4) 0.0537(14) Uani 1 1 d .
H22A H 0.8165 0.2053 0.6774 0.064 Uiso 1 1 d R
H22B H 0.8519 0.2202 0.5774 0.064 Uiso 1 1 d R
C23 C 0.7176(3) 0.1957(3) 0.5569(4) 0.0650(16) Uani 1 1 d .
H23A H 0.7245 0.1398 0.5487 0.097 Uiso 1 1 d R
H23B H 0.6687 0.2053 0.5931 0.097 Uiso 1 1 d R
H23C H 0.7045 0.2203 0.4923 0.097 Uiso 1 1 d R
H14' H 0.522(3) 0.190(3) 0.180(4) 0.085(18) Uiso 1 1 d .
H14 H 0.952(4) 0.777(4) 0.166(5) 0.15(3) Uiso 1 1 d .

loop_
_atom_site_aniso_label
_atom_site_aniso_U_11
_atom_site_aniso_U_22
_atom_site_aniso_U_33
_atom_site_aniso_U_23
_atom_site_aniso_U_13
_atom_site_aniso_U_12
O1' 0.039(2) 0.035(2) 0.0306(18) -0.0008(17) 0.0060(15) 0.0019(16)
C2' 0.027(3) 0.034(3) 0.041(3) -0.001(3) 0.006(2) 0.005(2)
C3' 0.031(3) 0.039(3) 0.023(3) -0.001(2) 0.002(2) 0.001(2)
C4' 0.027(3) 0.049(3) 0.023(3) -0.001(3) 0.006(2) 0.001(2)
C5' 0.022(3) 0.042(3) 0.027(3) 0.000(3) 0.007(2) 0.002(2)
C6' 0.036(3) 0.050(3) 0.033(3) -0.001(3) 0.013(2) 0.000(3)
C7' 0.039(3) 0.040(3) 0.040(3) 0.010(3) 0.005(2) 0.001(3)
C8' 0.028(3) 0.044(4) 0.042(3) -0.004(3) 0.000(2) 0.005(3)
C9' 0.036(3) 0.031(3) 0.036(3) -0.004(3) 0.009(2) -0.003(2)
C10' 0.030(3) 0.031(3) 0.039(3) 0.006(3) 0.008(2) 0.006(2)
O11' 0.049(2) 0.042(2) 0.0343(19) -0.0011(17) 0.0087(16) -0.0007(17)
C12' 0.040(3) 0.052(4) 0.032(3) -0.002(3) 0.006(2) -0.001(3)
N13' 0.055(3) 0.044(3) 0.034(3) -0.006(2) 0.010(2) -0.002(2)
O14' 0.083(3) 0.045(2) 0.041(2) -0.010(2) 0.020(2) -0.012(2)
C15' 0.045(3) 0.060(4) 0.030(3) 0.004(3) 0.004(3) -0.007(3)
C16' 0.099(5) 0.075(5) 0.046(4) 0.012(4) 0.010(4) -0.013(4)
C17' 0.074(4) 0.066(5) 0.078(4) -0.002(4) 0.022(4) 0.000(4)
C18' 0.069(4) 0.064(5) 0.124(6) 0.000(4) -0.023(4) 0.005(3)
N19' 0.052(3) 0.043(3) 0.044(3) 0.001(2) 0.010(2) 0.000(2)
C20' 0.063(4) 0.049(3) 0.041(3) -0.008(3) 0.013(3) -0.005(3)
C21' 0.055(4) 0.083(4) 0.042(3) -0.008(3) -0.004(3) -0.016(3)
C22' 0.057(3) 0.040(3) 0.056(3) -0.005(3) 0.018(3) -0.014(3)
C23' 0.059(4) 0.051(4) 0.090(4) 0.012(3) 0.025(3) 0.000(3)
O1 0.0363(19) 0.039(2) 0.0306(18) -0.0012(17) 0.0072(15) 0.0088(16)
C2 0.035(3) 0.037(3) 0.038(3) 0.011(3) 0.002(2) 0.005(3)
C3 0.031(3) 0.032(3) 0.032(3) -0.002(3) 0.004(2) 0.002(2)
C4 0.031(3) 0.044(3) 0.026(3) 0.008(2) 0.004(2) 0.007(2)
C5 0.032(3) 0.035(3) 0.030(3) -0.001(3) 0.003(2) 0.006(2)
C6 0.037(3) 0.051(4) 0.036(3) -0.005(3) 0.014(2) 0.004(3)
C7 0.042(3) 0.036(3) 0.041(3) -0.004(2) 0.013(3) -0.005(2)
C8 0.036(3) 0.041(4) 0.043(3) 0.003(3) 0.012(3) -0.001(3)
C9 0.033(3) 0.044(3) 0.030(3) 0.002(3) 0.007(2) 0.006(2)
C10 0.028(3) 0.028(3) 0.035(3) -0.002(3) 0.002(2) 0.002(2)
O11 0.062(2) 0.036(2) 0.038(2) -0.0038(17) 0.0099(17) 0.0040(18)
C12 0.038(3) 0.039(3) 0.038(3) 0.000(3) 0.003(2) -0.001(3)
N13 0.045(3) 0.036(3) 0.043(3) 0.007(2) 0.010(2) -0.001(2)
O14 0.052(2) 0.046(2) 0.047(2) 0.0112(19) 0.0071(19) -0.0031(18)
C15 0.036(3) 0.037(3) 0.036(3) -0.004(2) 0.014(2) 0.001(2)
C16 0.052(3) 0.061(4) 0.020(3) -0.004(2) 0.001(2) 0.000(3)
C17 0.060(4) 0.060(4) 0.045(3) -0.003(3) 0.013(3) -0.012(3)
C18 0.061(4) 0.088(4) 0.042(3) -0.006(3) 0.015(3) 0.006(3)
N19 0.050(3) 0.039(3) 0.038(2) -0.002(2) 0.009(2) -0.002(2)
C20 0.039(3) 0.057(4) 0.050(3) 0.004(3) 0.017(3) -0.004(3)
C21 0.053(3) 0.072(4) 0.046(3) 0.008(3) 0.008(3) 0.005(3)
C22 0.056(4) 0.051(4) 0.054(3) 0.008(3) 0.010(3) -0.011(3)
C23 0.055(4) 0.063(4) 0.078(4) 0.004(3) 0.016(3) -0.001(3)

loop_
_atom_type_symbol
_atom_type_description
_atom_type_scat_dispersion_real
_atom_type_scat_dispersion_imag
_atom_type_scat_source
C C 0.0033 0.0016 'International Tables Vol C Tables 4.2.6.8 and 6.1.1.4'
H H 0.0000 0.0000 'International Tables Vol C Tables 4.2.6.8 and 6.1.1.4'
N N 0.0061 0.0033 'International Tables Vol C Tables 4.2.6.8 and 6.1.1.4'
O O 0.0106 0.0060 'International Tables Vol C Tables 4.2.6.8 and 6.1.1.4'

loop_
_geom_angle_atom_site_label_1
_geom_angle_atom_site_label_2
_geom_angle_atom_site_label_3
_geom_angle
C2' O1' C10' 121.8(3)
O11' C2' O1' 114.9(4)
O11' C2' C3' 126.6(4)
O1' C2' C3' 118.5(4)
C4' C3' C2' 121.2(4)
C4' C3' C12' 128.0(4)
C2' C3' C12' 110.8(4)
C3' C4' C5' 118.5(4)
C3' C4' C15' 121.0(4)
C5' C4' C15' 120.5(4)
C10' C5' C6' 113.5(4)
C10' C5' C4' 120.6(4)
C6' C5' C4' 126.0(4)
C7' C6' C5' 122.8(4)
C7' C6' H6' 118.9
C5' C6' H6' 118.3
C6' C7' C8' 121.3(4)
C6' C7' H7' 120.2
C8' C7' H7' 118.4
N19' C8' C9' 121.7(4)
N19' C8' C7' 121.4(4)
C9' C8' C7' 116.8(4)
C10' C9' C8' 119.3(4)
C10' C9' H9' 120.5
C8' C9' H9' 120.2
C9' C10' O1' 114.4(4)
C9' C10' C5' 126.2(4)
O1' C10' C5' 119.4(4)
N13' C12' C3' 124.8(4)
N13' C12' H12' 117.3
C3' C12' H12' 117.9
C12' N13' O14' 109.5(4)
N13' O14' H14' 103(3)
C4' C15' C16' 113.1(4)
C4' C15' H15C 108.3
C16' C15' H15C 110.0
C4' C15' H15D 110.0
C16' C15' H15D 107.4
H15C C15' H15D 107.9
C17' C16' C15' 113.9(5)
C17' C16' H16C 107.7
C15' C16' H16C 108.0
C17' C16' H16D 108.3
C15' C16' H16D 110.6
H16C C16' H16D 108.3
C16' C17' C18' 114.3(5)
C16' C17' H17C 107.4
C18' C17' H17C 109.8
C16' C17' H17D 108.3
C18' C17' H17D 108.7
H17C C17' H17D 108.2
C17' C18' H18D 110.3
C17' C18' H18E 108.5
H18D C18' H18E 109.5
C17' C18' H18F 109.6
H18D C18' H18F 109.5
H18E C18' H18F 109.5
C8' N19' C22' 123.2(4)
C8' N19' C20' 121.1(4)
C22' N19' C20' 115.7(4)
N19' C20' C21' 113.3(4)
N19' C20' H20C 109.7
C21' C20' H20C 109.3
N19' C20' H20D 108.2
C21' C20' H20D 108.0
H20C C20' H20D 108.2
C20' C21' H21D 111.5
C20' C21' H21E 107.8
H21D C21' H21E 109.5
C20' C21' H21F 109.1
H21D C21' H21F 109.5
H21E C21' H21F 109.5
N19' C22' C23' 112.9(4)
N19' C22' H22C 109.7
C23' C22' H22C 109.3
N19' C22' H22D 108.7
C23' C22' H22D 108.1
H22C C22' H22D 108.1
C22' C23' H23D 111.1
C22' C23' H23E 108.0
H23D C23' H23E 109.5
C22' C23' H23F 109.3
H23D C23' H23F 109.5
H23E C23' H23F 109.5
C10 O1 C2 121.1(3)
O11 C2 O1 116.3(4)
O11 C2 C3 125.3(4)
O1 C2 C3 118.4(4)
C4 C3 C2 121.0(4)
C4 C3 C12 127.7(4)
C2 C3 C12 111.2(4)
C3 C4 C5 119.0(4)
C3 C4 C15 122.2(4)
C5 C4 C15 118.8(4)
C10 C5 C6 114.4(4)
C10 C5 C4 119.3(4)
C6 C5 C4 126.3(4)
C7 C6 C5 123.5(4)
C7 C6 H6 118.9
C5 C6 H6 117.6
C6 C7 C8 120.6(4)
C6 C7 H7 120.4
C8 C7 H7 119.0
N19 C8 C9 120.4(4)
N19 C8 C7 122.2(4)
C9 C8 C7 117.3(4)
C10 C9 C8 120.0(4)
C10 C9 H9 120.3
C8 C9 H9 119.7
C9 C10 O1 114.7(4)
C9 C10 C5 124.3(4)
O1 C10 C5 120.9(4)
N13 C12 C3 124.0(4)
N13 C12 H12 118.1
C3 C12 H12 117.9
C12 N13 O14 109.1(4)
N13 O14 H14 102(4)
C4 C15 C16 112.5(3)
C4 C15 H15A 110.3
C16 C15 H15A 109.2
C4 C15 H15B 108.4
C16 C15 H15B 108.1
H15A C15 H15B 108.2
C17 C16 C15 113.4(4)
C17 C16 H16A 108.3
C15 C16 H16A 108.9
C17 C16 H16B 109.9
C15 C16 H16B 108.0
H16A C16 H16B 108.1
C18 C17 C16 115.0(4)
C18 C17 H17A 108.7
C16 C17 H17A 109.6
C18 C17 H17B 107.7
C16 C17 H17B 107.8
H17A C17 H17B 107.8
C17 C18 H18A 111.1
C17 C18 H18B 108.1
H18A C18 H18B 109.5
C17 C18 H18C 109.2
H18A C18 H18C 109.5
H18B C18 H18C 109.5
C8 N19 C20 122.9(4)
C8 N19 C22 120.8(4)
C20 N19 C22 116.0(4)
N19 C20 C21 113.5(3)
N19 C20 H20A 109.2
C21 C20 H20A 108.9
N19 C20 H20B 108.6
C21 C20 H20B 108.4
H20A C20 H20B 108.0
C20 C21 H21A 111.0
C20 C21 H21B 108.4
H21A C21 H21B 109.5
C20 C21 H21C 108.9
H21A C21 H21C 109.5
H21B C21 H21C 109.5
C23 C22 N19 112.0(4)
C23 C22 H22A 109.0
N19 C22 H22A 109.0
C23 C22 H22B 109.4
N19 C22 H22B 109.2
H22A C22 H22B 108.1
C22 C23 H23A 110.3
C22 C23 H23B 109.3
H23A C23 H23B 109.5
C22 C23 H23C 108.8
H23A C23 H23C 109.5
H23B C23 H23C 109.5

loop_
_geom_bond_atom_site_label_1
_geom_bond_atom_site_label_2
_geom_bond_distance
O1' C2' 1.368(5)
O1' C10' 1.391(5)
C2' O11' 1.229(5)
C2' C3' 1.440(5)
C3' C4' 1.367(5)
C3' C12' 1.473(6)
C4' C5' 1.428(5)
C4' C15' 1.502(5)
C5' C10' 1.394(5)
C5' C6' 1.411(6)
C6' C7' 1.363(5)
C6' H6' 0.9601
C7' C8' 1.425(5)
C7' H7' 0.9598
C8' N19' 1.369(5)
C8' C9' 1.398(5)
C9' C10' 1.357(5)
C9' H9' 0.9600
C12' N13' 1.280(5)
C12' H12' 0.9599
N13' O14' 1.410(4)
O14' H14' 0.95(5)
C15' C16' 1.519(6)
C15' H15C 0.9600
C15' H15D 0.9601
C16' C17' 1.431(6)
C16' H16C 0.9600
C16' H16D 0.9600
C17' C18' 1.595(6)
C17' H17C 0.9600
C17' H17D 0.9600
C18' H18D 0.9599
C18' H18E 0.9599
C18' H18F 0.9600
N19' C22' 1.457(5)
N19' C20' 1.466(5)
C20' C21' 1.519(6)
C20' H20C 0.9600
C20' H20D 0.9600
C21' H21D 0.9600
C21' H21E 0.9600
C21' H21F 0.9601
C22' C23' 1.527(6)
C22' H22C 0.9601
C22' H22D 0.9600
C23' H23D 0.9600
C23' H23E 0.9601
C23' H23F 0.9601
O1 C10 1.378(5)
O1 C2 1.380(5)
C2 O11 1.225(5)
C2 C3 1.439(6)
C3 C4 1.365(5)
C3 C12 1.468(6)
C4 C5 1.439(5)
C4 C15 1.516(5)
C5 C10 1.384(5)
C5 C6 1.407(5)
C6 C7 1.363(5)
C6 H6 0.9600
C7 C8 1.407(5)
C7 H7 0.9600
C8 N19 1.377(5)
C8 C9 1.399(5)
C9 C10 1.375(5)
C9 H9 0.9600
C12 N13 1.285(5)
C12 H12 0.9601
N13 O14 1.422(4)
O14 H14 0.96(6)
C15 C16 1.539(5)
C15 H15A 0.9599
C15 H15B 0.9599
C16 C17 1.524(5)
C16 H16A 0.9599
C16 H16B 0.9602
C17 C18 1.507(6)
C17 H17A 0.9600
C17 H17B 0.9598
C18 H18A 0.9600
C18 H18B 0.9600
C18 H18C 0.9600
N19 C20 1.456(5)
N19 C22 1.497(5)
C20 C21 1.527(5)
C20 H20A 0.9600
C20 H20B 0.9599
C21 H21A 0.9599
C21 H21B 0.9598
C21 H21C 0.9602
C22 C23 1.495(6)
C22 H22A 0.9600
C22 H22B 0.9601
C23 H23A 0.9599
C23 H23B 0.9600
C23 H23C 0.9600

loop_
_geom_hbond_atom_site_label_D
_geom_hbond_atom_site_label_H
_geom_hbond_atom_site_label_A
_geom_hbond_distance_DH
_geom_hbond_distance_HA
_geom_hbond_distance_DA
_geom_hbond_angle_DHA
_geom_hbond_site_symmetry_A
O14 H14 O11 0.96(6) 1.73(6) 2.673(4) 170(6) 4_575
O14' H14' O11' 0.95(5) 1.73(5) 2.674(4) 171(4) 4_565

loop_
_geom_torsion_atom_site_label_1
_geom_torsion_atom_site_label_2
_geom_torsion_atom_site_label_3
_geom_torsion_atom_site_label_4
_geom_torsion
C10' O1' C2' O11' -178.2(3)
C10' O1' C2' C3' 2.3(6)
O11' C2' C3' C4' 178.5(4)
O1' C2' C3' C4' -2.1(6)
O11' C2' C3' C12' -1.0(6)
O1' C2' C3' C12' 178.4(3)
C2' C3' C4' C5' 0.8(6)
C12' C3' C4' C5' -179.7(4)
C2' C3' C4' C15' -178.7(4)
C12' C3' C4' C15' 0.8(7)
C3' C4' C5' C10' 0.3(6)
C15' C4' C5' C10' 179.8(4)
C3' C4' C5' C6' -178.4(4)
C15' C4' C5' C6' 1.1(6)
C10' C5' C6' C7' 0.8(6)
C4' C5' C6' C7' 179.6(4)
C5' C6' C7' C8' 0.9(7)
C6' C7' C8' N19' 178.9(4)
C6' C7' C8' C9' -1.9(6)
N19' C8' C9' C10' -179.6(4)
C7' C8' C9' C10' 1.2(6)
C8' C9' C10' O1' -179.7(4)
C8' C9' C10' C5' 0.6(7)
C2' O1' C10' C9' 179.1(4)
C2' O1' C10' C5' -1.2(6)
C6' C5' C10' C9' -1.6(6)
C4' C5' C10' C9' 179.5(4)
C6' C5' C10' O1' 178.7(3)
C4' C5' C10' O1' -0.1(6)
C4' C3' C12' N13' 0.4(7)
C2' C3' C12' N13' 179.9(4)
C3' C12' N13' O14' -177.9(4)
C3' C4' C15' C16' 76.6(6)
C5' C4' C15' C16' -102.9(5)
C4' C15' C16' C17' 69.0(6)
C15' C16' C17' C18' 178.7(4)
C9' C8' N19' C22' -179.8(4)
C7' C8' N19' C22' -0.7(7)
C9' C8' N19' C20' 1.9(7)
C7' C8' N19' C20' -179.0(4)
C8' N19' C20' C21' 80.0(5)
C22' N19' C20' C21' -98.5(5)
C8' N19' C22' C23' 88.9(5)
C20' N19' C22' C23' -92.7(5)
C10 O1 C2 O11 178.2(4)
C10 O1 C2 C3 -3.1(5)
O11 C2 C3 C4 177.4(4)
O1 C2 C3 C4 -1.1(6)
O11 C2 C3 C12 0.1(6)
O1 C2 C3 C12 -178.4(3)
C2 C3 C4 C5 2.7(6)
C12 C3 C4 C5 179.5(4)
C2 C3 C4 C15 -178.3(4)
C12 C3 C4 C15 -1.5(7)
C3 C4 C5 C10 -0.2(6)
C15 C4 C5 C10 -179.2(4)
C3 C4 C5 C6 179.1(4)
C15 C4 C5 C6 0.1(6)
C10 C5 C6 C7 0.2(6)
C4 C5 C6 C7 -179.1(4)
C5 C6 C7 C8 -0.6(7)
C6 C7 C8 N19 179.8(4)
C6 C7 C8 C9 0.4(7)
N19 C8 C9 C10 -179.3(4)
C7 C8 C9 C10 0.1(6)
C8 C9 C10 O1 -176.9(4)
C8 C9 C10 C5 -0.5(7)
C2 O1 C10 C9 -177.7(4)
C2 O1 C10 C5 5.8(6)
C6 C5 C10 C9 0.4(6)
C4 C5 C10 C9 179.7(4)
C6 C5 C10 O1 176.6(3)
C4 C5 C10 O1 -4.1(6)
C4 C3 C12 N13 31.5(7)
C2 C3 C12 N13 -151.4(4)
C3 C12 N13 O14 179.9(3)
C3 C4 C15 C16 -95.5(5)
C5 C4 C15 C16 83.5(5)
C4 C15 C16 C17 173.9(4)
C15 C16 C17 C18 -69.1(5)
C9 C8 N19 C20 9.8(6)
C7 C8 N19 C20 -169.6(4)
C9 C8 N19 C22 -164.0(4)
C7 C8 N19 C22 16.6(6)
C8 N19 C20 C21 -85.6(5)
C22 N19 C20 C21 88.5(5)
C8 N19 C22 C23 -96.0(5)
C20 N19 C22 C23 89.8(5)

loop_
_cod_related_entry_id
_cod_related_entry_database
_cod_related_entry_code
1 ChemSpider 30652984
